data_7718089
loop_
_publ_author_name
'Seuffert, Marcel T.'
'Sedykh, Alexander E.'
'Sch&#xe4;fer, Thomas C'
'Becker, Jonathan'
'M&#xfc;ller-Buschbaum, Klaus'

_publ_section_title
;
 Homoleptic coordination polymers and complexes of transition metals with
 2-(1,2,4-1<i>H</i>-triazol-3-yl) pyridine and tuning towards white-light
 emission.
;
_journal_issue 12
_journal_name_full 'Dalton transactions (Cambridge, England : 2003)'
_journal_page_first 5075
_journal_page_last 5090
_journal_paper_doi 10.1039/d4dt03149k
_journal_volume 54
_journal_year 2025
_chemical_formula_moiety '2(C14 H10 Cu N8), C5 H5 N'
_chemical_formula_sum 'C33 H25 Cu2 N17'
_chemical_formula_weight 786.78
_space_group_crystal_system orthorhombic
_space_group_IT_number 73
_space_group_name_Hall '-I 2b 2c'
_space_group_name_H-M_alt 'I b c a'
_atom_sites_solution_hydrogens geom
_atom_sites_solution_primary dual
_atom_sites_solution_secondary difmap
_audit_creation_method SHELXL-2018/3
_audit_update_record
;
2025-01-23 deposited with the CCDC.	2025-02-18 downloaded from the CCDC.
;
_cell_angle_alpha 90
_cell_angle_beta 90
_cell_angle_gamma 90
_cell_formula_units_Z 8
_cell_length_a 12.4519(4)
_cell_length_b 22.2420(8)
_cell_length_c 23.5463(8)
_cell_measurement_reflns_used 9995
_cell_measurement_temperature 100(2)
_cell_measurement_theta_max 32.40
_cell_measurement_theta_min 2.52
_cell_volume 6521.3(4)
_computing_cell_refinement 'SAINT v8.40b (Bruker AXS Inc., 2019)'
_computing_data_collection 'APEX4 v2021.4-0 (Bruker AXS Inc., 2021)'
_computing_data_reduction 'SAINT v8.40b (Bruker AXS Inc., 2019)'
_computing_molecular_graphics shelXle
_computing_publication_material 'SHELXL-2018/3 (Sheldrick, 2018)'
_computing_structure_refinement 'SHELXL-2018/3 (Sheldrick, 2018)'
_computing_structure_solution 'SHELXT 2018/2 (Sheldrick, 2018)'
_diffrn_ambient_temperature 100(2)
_diffrn_detector_area_resol_mean 10.4167
_diffrn_measured_fraction_theta_full 0.998
_diffrn_measured_fraction_theta_max 0.999
_diffrn_measurement_device_type 'Bruker PHOTON 100'
_diffrn_measurement_method '\f and \w scans'
_diffrn_radiation_monochromator 'Incoatec I\mS multilayer optics'
_diffrn_radiation_source 'I\mS micro-focus sealed tube'
_diffrn_radiation_type MoK\a
_diffrn_radiation_wavelength 0.71073
_diffrn_reflns_av_R_equivalents 0.1018
_diffrn_reflns_av_unetI/netI 0.0403
_diffrn_reflns_Laue_measured_fraction_full 0.998
_diffrn_reflns_Laue_measured_fraction_max 0.999
_diffrn_reflns_limit_h_max 19
_diffrn_reflns_limit_h_min -20
_diffrn_reflns_limit_k_max 35
_diffrn_reflns_limit_k_min -35
_diffrn_reflns_limit_l_max 37
_diffrn_reflns_limit_l_min -37
_diffrn_reflns_number 125482
_diffrn_reflns_point_group_measured_fraction_full 0.998
_diffrn_reflns_point_group_measured_fraction_max 0.999
_diffrn_reflns_theta_full 25.242
_diffrn_reflns_theta_max 34.974
_diffrn_reflns_theta_min 2.519
_diffrn_source 'I\mS micro-focus sealed tube, multilayer optics'
_exptl_absorpt_coefficient_mu 1.360
_exptl_absorpt_correction_T_max 0.8626
_exptl_absorpt_correction_T_min 0.7172
_exptl_absorpt_correction_type multi-scan
_exptl_absorpt_process_details SADABS-2016/2
_exptl_crystal_colour blue
_exptl_crystal_density_diffrn 1.603
_exptl_crystal_density_method 'not measured'
_exptl_crystal_description block
_exptl_crystal_F_000 3200
_exptl_crystal_size_max 0.285
_exptl_crystal_size_mid 0.111
_exptl_crystal_size_min 0.060
_refine_diff_density_max 0.753
_refine_diff_density_min -1.124
_refine_diff_density_rms 0.125
_refine_ls_extinction_method none
_refine_ls_goodness_of_fit_ref 1.118
_refine_ls_hydrogen_treatment constr
_refine_ls_matrix_type full
_refine_ls_number_parameters 362
_refine_ls_number_reflns 7150
_refine_ls_number_restraints 186
_refine_ls_restrained_S_all 1.113
_refine_ls_R_factor_all 0.0834
_refine_ls_R_factor_gt 0.0589
_refine_ls_shift/su_max 0.001
_refine_ls_shift/su_mean 0.000
_refine_ls_structure_factor_coef Fsqd
_refine_ls_weighting_details 'w=1/[\s^2^(Fo^2^)+(0.0362P)^2^+50.6583P] where P=(Fo^2^+2Fc^2^)/3'
_refine_ls_weighting_scheme calc
_refine_ls_wR_factor_gt 0.1444
_refine_ls_wR_factor_ref 0.1547
_reflns_Friedel_coverage 0.000
_reflns_number_gt 5154
_reflns_number_total 7150
_reflns_threshold_expression 'I > 2\s(I)'
_cod_data_source_file d4dt03149k2.cif
_cod_data_source_block catena_Cu(pt)2(Py)0_5
_cod_depositor_comments
;
The following automatic conversions were performed:

data item '_atom_sites_solution_secondary' value 'diffmap' was
changed to 'difmap'.

Automatic conversion script
Id: cif_fix_values 8170 2020-07-09 18:12:32Z antanas 

 Adding full bibliography for 7718082--7718095.cif.
;
_cod_database_code 7718089
_shelx_shelxl_version_number 2018/3
_shelx_space_group_comment
;
The symmetry employed for this shelxl refinement is uniquely defined
by the following loop, which should always be used as a source of
symmetry information in preference to the above space-group names.
They are only intended as comments.
;
_shelx_estimated_absorpt_t_min 0.698
_shelx_estimated_absorpt_t_max 0.923

loop_
_space_group_symop_operation_xyz
'x, y, z'
'-x+1/2, -y, z+1/2'
'-x, y+1/2, -z+1/2'
'x+1/2, -y+1/2, -z'
'x+1/2, y+1/2, z+1/2'
'-x+1, -y+1/2, z+1'
'-x+1/2, y+1, -z+1'
'x+1, -y+1, -z+1/2'
'-x, -y, -z'
'x-1/2, y, -z-1/2'
'x, -y-1/2, z-1/2'
'-x-1/2, y-1/2, z'
'-x+1/2, -y+1/2, -z+1/2'
'x, y+1/2, -z'
'x+1/2, -y, z'
'-x, y, z+1/2'

loop_
_atom_site_label
_atom_site_type_symbol
_atom_site_fract_x
_atom_site_fract_y
_atom_site_fract_z
_atom_site_U_iso_or_equiv
_atom_site_adp_type
_atom_site_occupancy
_atom_site_site_symmetry_order
_atom_site_calc_flag
_atom_site_refinement_flags_posn
_atom_site_refinement_flags_adp
_atom_site_refinement_flags_occupancy
_atom_site_disorder_assembly
_atom_site_disorder_group
Cu1 Cu 0.37779(2) 0.81076(2) 0.44208(2) 0.01243(8) Uani 1 1 d . . . . .
N1_1 N 0.60091(17) 0.59590(10) 0.43674(10) 0.0169(4) Uani 1 1 d . . . . .
C2_1 C 0.4985(2) 0.57890(12) 0.42938(13) 0.0204(5) Uani 1 1 d . . . . .
C3_1 C 0.4695(3) 0.51943(14) 0.4211(2) 0.0371(9) Uani 1 1 d . . . . .
H3_1 H 0.396710 0.508789 0.414314 0.044 Uiso 1 1 calc R U . . .
C4_1 C 0.5486(3) 0.47594(14) 0.4231(2) 0.0409(10) Uani 1 1 d . . . . .
H4_1 H 0.530830 0.434714 0.418254 0.049 Uiso 1 1 calc R U . . .
C5_1 C 0.6540(3) 0.49319(14) 0.43212(19) 0.0356(9) Uani 1 1 d . . . . .
H5_1 H 0.709474 0.463993 0.434377 0.043 Uiso 1 1 calc R U . . .
C6_1 C 0.6770(2) 0.55372(13) 0.43782(16) 0.0263(6) Uani 1 1 d . . . . .
H6_1 H 0.749664 0.565678 0.442675 0.032 Uiso 1 1 calc R U . . .
C7_1 C 0.4228(2) 0.62899(12) 0.43021(13) 0.0185(5) Uani 1 1 d . . . . .
N8_1 N 0.46138(16) 0.68412(10) 0.43775(9) 0.0142(4) Uani 1 1 d . . . . .
N9_1 N 0.37424(17) 0.72116(10) 0.43692(9) 0.0143(3) Uani 1 1 d . . . . .
C10_1 C 0.2896(2) 0.68508(13) 0.42907(15) 0.0235(6) Uani 1 1 d . . . . .
H10_1 H 0.217819 0.699373 0.427061 0.028 Uiso 1 1 calc R U . . .
N11_1 N 0.3157(2) 0.62678(12) 0.42429(15) 0.0288(6) Uani 1 1 d . . . . .
N1_2 N 0.3574(13) 0.8249(5) 0.3330(6) 0.0243(14) Uani 0.548(6) 1 d . U P A 1
C2_2 C 0.2529(5) 0.8388(4) 0.3251(3) 0.0229(10) Uani 0.548(6) 1 d . U P A 1
C3_2 C 0.2134(5) 0.8574(4) 0.2726(2) 0.0313(12) Uani 0.548(6) 1 d . U P A 1
H3_2 H 0.140020 0.868095 0.268205 0.038 Uiso 0.548(6) 1 calc R U P A 1
C4_2 C 0.2833(5) 0.8599(4) 0.2269(3) 0.0351(12) Uani 0.548(6) 1 d . U P A 1
H4_2 H 0.257655 0.870958 0.190392 0.042 Uiso 0.548(6) 1 calc R U P A 1
C5_2 C 0.3912(5) 0.8460(4) 0.2348(3) 0.0348(12) Uani 0.548(6) 1 d . U P A 1
H5_2 H 0.440772 0.847510 0.204180 0.042 Uiso 0.548(6) 1 calc R U P A 1
C6_2 C 0.4238(7) 0.8300(4) 0.2888(4) 0.0298(13) Uani 0.548(6) 1 d . U P A 1
H6_2 H 0.497922 0.822233 0.294895 0.036 Uiso 0.548(6) 1 calc R U P A 1
C7_2 C 0.1837(7) 0.8319(3) 0.3749(4) 0.0171(10) Uani 0.548(6) 1 d . U P A 1
N8_2 N 0.2230(19) 0.8183(14) 0.4284(7) 0.0125(12) Uani 0.548(6) 1 d . U P A 1
N9_2 N 0.1331(17) 0.8154(10) 0.4595(6) 0.0110(13) Uani 0.548(6) 1 d . U P A 1
C10_2 C 0.0530(12) 0.8272(4) 0.4296(6) 0.0155(14) Uani 0.548(6) 1 d . U P A 1
H10_2 H -0.017771 0.828871 0.444588 0.019 Uiso 0.548(6) 1 calc R U P A 1
N11_2 N 0.0751(5) 0.8374(3) 0.3742(3) 0.0167(9) Uani 0.548(6) 1 d . U P A 1
N1_3 N 0.3560(15) 0.8137(5) 0.3367(7) 0.0205(14) Uani 0.452(6) 1 d . U P A 2
C2_3 C 0.2517(5) 0.8133(4) 0.3241(3) 0.0176(9) Uani 0.452(6) 1 d . U P A 2
C3_3 C 0.2133(5) 0.8087(4) 0.2689(3) 0.0263(12) Uani 0.452(6) 1 d . U P A 2
H3_3 H 0.138181 0.808271 0.262036 0.032 Uiso 0.452(6) 1 calc R U P A 2
C4_3 C 0.2840(6) 0.8047(4) 0.2243(3) 0.0291(13) Uani 0.452(6) 1 d . U P A 2
H4_3 H 0.258573 0.801484 0.186380 0.035 Uiso 0.452(6) 1 calc R U P A 2
C5_3 C 0.3936(5) 0.8055(4) 0.2358(3) 0.0264(12) Uani 0.452(6) 1 d . U P A 2
H5_3 H 0.445182 0.803352 0.206094 0.032 Uiso 0.452(6) 1 calc R U P A 2
C6_3 C 0.4249(8) 0.8096(4) 0.2924(4) 0.0228(13) Uani 0.452(6) 1 d . U P A 2
H6_3 H 0.499617 0.809603 0.300549 0.027 Uiso 0.452(6) 1 calc R U P A 2
C7_3 C 0.1801(8) 0.8161(4) 0.3729(5) 0.0156(11) Uani 0.452(6) 1 d . U P A 2
N8_3 N 0.219(2) 0.8175(17) 0.4231(9) 0.0135(13) Uani 0.452(6) 1 d . U P A 2
N9_3 N 0.137(2) 0.8175(13) 0.4658(8) 0.0125(16) Uani 0.452(6) 1 d . U P A 2
C10_3 C 0.0479(13) 0.8166(5) 0.4265(8) 0.0133(14) Uani 0.452(6) 1 d . U P A 2
H10_3 H -0.024425 0.815672 0.439295 0.016 Uiso 0.452(6) 1 calc R U P A 2
N11_3 N 0.0722(6) 0.8171(3) 0.3715(3) 0.0156(10) Uani 0.452(6) 1 d . U P A 2
N1_4 N 0.1913(8) 0.9669(6) 0.3151(4) 0.0709(15) Uani 0.5 1 d . U P B -1
C2_4 C 0.1029(10) 0.9515(7) 0.2841(5) 0.0711(16) Uani 0.5 1 d . U P B -1
H2_4 H 0.038061 0.941955 0.303386 0.085 Uiso 0.5 1 calc R U P B -1
C3_4 C 0.1049(10) 0.9493(7) 0.2247(5) 0.0718(16) Uani 0.5 1 d . U P B -1
H3_4 H 0.040846 0.941553 0.204030 0.086 Uiso 0.5 1 calc R U P B -1
C4_4 C 0.2001(10) 0.9583(7) 0.1967(5) 0.0722(16) Uani 0.5 1 d . U P B -1
H4_4 H 0.203952 0.955443 0.156506 0.087 Uiso 0.5 1 calc R U P B -1
C5_4 C 0.2908(10) 0.9718(7) 0.2287(5) 0.0723(16) Uani 0.5 1 d . U P B -1
H5_4 H 0.357845 0.979081 0.210704 0.087 Uiso 0.5 1 calc R U P B -1
C6_4 C 0.2817(10) 0.9745(7) 0.2869(5) 0.0714(16) Uani 0.5 1 d . U P B -1
H6_4 H 0.344840 0.982498 0.308280 0.086 Uiso 0.5 1 calc R U P B -1

loop_
_atom_site_aniso_label
_atom_site_aniso_U_11
_atom_site_aniso_U_22
_atom_site_aniso_U_33
_atom_site_aniso_U_23
_atom_site_aniso_U_13
_atom_site_aniso_U_12
Cu1 0.00721(12) 0.01296(13) 0.01713(13) 0.00137(10) 0.00044(10) 0.00117(9)
N1_1 0.0112(8) 0.0163(9) 0.0231(11) -0.0023(8) -0.0017(8) 0.0015(7)
C2_1 0.0126(10) 0.0141(10) 0.0344(14) 0.0008(10) 0.0001(10) 0.0005(8)
C3_1 0.0143(12) 0.0157(12) 0.081(3) -0.0013(15) -0.0025(15) -0.0014(10)
C4_1 0.0223(15) 0.0109(12) 0.090(3) -0.0025(15) -0.0048(17) 0.0003(10)
C5_1 0.0189(13) 0.0165(12) 0.071(3) -0.0054(15) -0.0027(15) 0.0059(10)
C6_1 0.0140(11) 0.0180(12) 0.0470(19) -0.0041(12) -0.0040(12) 0.0036(9)
C7_1 0.0112(10) 0.0154(11) 0.0290(14) 0.0018(9) -0.0005(9) -0.0017(8)
N8_1 0.0099(8) 0.0149(9) 0.0176(9) -0.0003(7) -0.0004(7) 0.0003(7)
N9_1 0.0083(7) 0.0172(9) 0.0173(9) 0.0004(7) 0.0011(7) 0.0016(7)
C10_1 0.0092(10) 0.0183(12) 0.0430(17) 0.0042(11) 0.0003(10) -0.0001(9)
N11_1 0.0103(9) 0.0158(10) 0.0601(19) 0.0021(11) -0.0024(11) -0.0010(8)
N1_2 0.015(2) 0.040(3) 0.018(2) 0.003(3) 0.0034(18) 0.002(3)
C2_2 0.0152(17) 0.037(2) 0.0169(17) 0.001(2) 0.0013(14) 0.0025(19)
C3_2 0.0190(19) 0.056(3) 0.0186(19) 0.006(2) 0.0003(16) 0.004(2)
C4_2 0.024(2) 0.064(3) 0.0170(19) 0.004(2) 0.0018(17) 0.001(2)
C5_2 0.024(2) 0.061(3) 0.020(2) 0.002(2) 0.0074(17) 0.001(2)
C6_2 0.019(2) 0.050(3) 0.020(2) 0.003(3) 0.0049(18) 0.001(3)
C7_2 0.0121(17) 0.024(2) 0.0149(17) 0.000(2) -0.0011(14) 0.000(2)
N8_2 0.009(2) 0.0179(18) 0.011(2) 0.000(2) -0.0021(19) 0.0022(17)
N9_2 0.010(2) 0.013(2) 0.010(2) -0.002(2) -0.002(2) 0.0014(19)
C10_2 0.012(2) 0.018(3) 0.016(2) -0.003(2) -0.0016(18) -0.001(2)
N11_2 0.0122(17) 0.022(2) 0.0159(17) -0.001(2) -0.0035(13) -0.002(2)
N1_3 0.012(2) 0.033(3) 0.017(3) 0.001(3) 0.001(2) 0.000(3)
C2_3 0.0109(17) 0.028(2) 0.0142(18) 0.002(2) 0.0008(15) -0.001(2)
C3_3 0.017(2) 0.043(3) 0.019(2) 0.001(2) 0.0007(17) -0.001(2)
C4_3 0.021(2) 0.048(3) 0.018(2) -0.001(2) 0.0035(18) 0.001(2)
C5_3 0.019(2) 0.040(3) 0.020(2) 0.001(2) 0.0081(18) 0.001(2)
C6_3 0.014(2) 0.035(3) 0.019(2) 0.001(3) 0.0036(19) 0.001(3)
C7_3 0.0093(18) 0.021(2) 0.017(2) 0.000(2) -0.0007(16) 0.000(2)
N8_3 0.008(2) 0.0175(19) 0.015(3) -0.001(3) 0.000(2) 0.0011(19)
N9_3 0.005(2) 0.016(3) 0.016(3) 0.000(3) -0.001(3) 0.000(2)
C10_3 0.006(2) 0.017(3) 0.017(3) -0.003(3) -0.0016(19) -0.003(2)
N11_3 0.0085(17) 0.021(2) 0.017(2) -0.003(2) -0.0021(15) -0.002(2)
N1_4 0.054(3) 0.105(4) 0.054(3) -0.005(3) 0.000(2) -0.001(3)
C2_4 0.055(3) 0.105(4) 0.054(3) -0.004(3) -0.001(2) 0.000(3)
C3_4 0.056(3) 0.105(4) 0.055(3) -0.004(3) -0.001(2) 0.000(3)
C4_4 0.057(3) 0.105(4) 0.055(3) -0.004(3) 0.000(2) -0.002(3)
C5_4 0.056(3) 0.106(4) 0.055(3) -0.004(3) 0.000(2) -0.003(3)
C6_4 0.055(3) 0.105(4) 0.054(3) -0.004(3) 0.000(2) -0.002(3)

loop_
_atom_type_symbol
_atom_type_description
_atom_type_scat_dispersion_real
_atom_type_scat_dispersion_imag
_atom_type_scat_source
C C 0.0033 0.0016 'International Tables Vol C Tables 4.2.6.8 and 6.1.1.4'
H H 0.0000 0.0000 'International Tables Vol C Tables 4.2.6.8 and 6.1.1.4'
N N 0.0061 0.0033 'International Tables Vol C Tables 4.2.6.8 and 6.1.1.4'
Cu Cu 0.3201 1.2651 'International Tables Vol C Tables 4.2.6.8 and 6.1.1.4'

loop_
_geom_angle_atom_site_label_1
_geom_angle_atom_site_label_2
_geom_angle_atom_site_label_3
_geom_angle
_geom_angle_site_symmetry_1
_geom_angle_site_symmetry_3
_geom_angle_publ_flag
N8_2 Cu1 N9_1 93.1(9) . . ?
N8_2 Cu1 N8_1 165.2(6) . 6_564 ?
N9_1 Cu1 N8_1 94.33(9) . 6_564 ?
N9_1 Cu1 N8_3 92.2(10) . . ?
N8_1 Cu1 N8_3 162.7(7) 6_564 . ?
N8_2 Cu1 N1_1 91.7(9) . 6_564 ?
N9_1 Cu1 N1_1 170.83(9) . 6_564 ?
N8_1 Cu1 N1_1 79.32(9) 6_564 6_564 ?
N8_2 Cu1 N9_3 94.3(8) . 7_545 ?
N9_1 Cu1 N9_3 97.3(8) . 7_545 ?
N8_1 Cu1 N9_3 97.5(7) 6_564 7_545 ?
N8_3 Cu1 N9_3 97.6(10) . 7_545 ?
N1_1 Cu1 N9_3 90.1(8) 6_564 7_545 ?
N8_2 Cu1 N9_2 95.9(8) . 7_545 ?
N9_1 Cu1 N9_2 96.0(6) . 7_545 ?
N8_1 Cu1 N9_2 96.1(5) 6_564 7_545 ?
N1_1 Cu1 N9_2 91.3(6) 6_564 7_545 ?
C6_1 N1_1 C2_1 118.6(2) . . ?
C6_1 N1_1 Cu1 127.27(19) . 6_564 ?
C2_1 N1_1 Cu1 114.04(17) . 6_564 ?
N1_1 C2_1 C3_1 122.4(3) . . ?
N1_1 C2_1 C7_1 113.4(2) . . ?
C3_1 C2_1 C7_1 124.2(3) . . ?
C4_1 C3_1 C2_1 118.5(3) . . ?
C4_1 C3_1 H3_1 120.7 . . ?
C2_1 C3_1 H3_1 120.7 . . ?
C3_1 C4_1 C5_1 119.2(3) . . ?
C3_1 C4_1 H4_1 120.4 . . ?
C5_1 C4_1 H4_1 120.4 . . ?
C6_1 C5_1 C4_1 118.8(3) . . ?
C6_1 C5_1 H5_1 120.6 . . ?
C4_1 C5_1 H5_1 120.6 . . ?
N1_1 C6_1 C5_1 122.4(3) . . ?
N1_1 C6_1 H6_1 118.8 . . ?
C5_1 C6_1 H6_1 118.8 . . ?
N8_1 C7_1 N11_1 114.0(2) . . ?
N8_1 C7_1 C2_1 118.2(2) . . ?
N11_1 C7_1 C2_1 127.8(3) . . ?
C7_1 N8_1 N9_1 105.6(2) . . ?
C7_1 N8_1 Cu1 114.80(17) . 6_564 ?
N9_1 N8_1 Cu1 139.51(17) . 6_564 ?
C10_1 N9_1 N8_1 105.5(2) . . ?
C10_1 N9_1 Cu1 128.66(18) . . ?
N8_1 N9_1 Cu1 125.79(16) . . ?
N9_1 C10_1 N11_1 113.6(2) . . ?
N9_1 C10_1 H10_1 123.2 . . ?
N11_1 C10_1 H10_1 123.2 . . ?
C7_1 N11_1 C10_1 101.4(2) . . ?
C6_2 N1_2 C2_2 118.2(10) . . ?
N1_2 C2_2 C3_2 122.0(7) . . ?
N1_2 C2_2 C7_2 115.7(8) . . ?
C3_2 C2_2 C7_2 122.3(6) . . ?
C4_2 C3_2 C2_2 118.7(6) . . ?
C4_2 C3_2 H3_2 120.7 . . ?
C2_2 C3_2 H3_2 120.7 . . ?
C3_2 C4_2 C5_2 119.6(6) . . ?
C3_2 C4_2 H4_2 120.2 . . ?
C5_2 C4_2 H4_2 120.2 . . ?
C6_2 C5_2 C4_2 117.6(6) . . ?
C6_2 C5_2 H5_2 121.2 . . ?
C4_2 C5_2 H5_2 121.2 . . ?
N1_2 C6_2 C5_2 123.9(9) . . ?
N1_2 C6_2 H6_2 118.1 . . ?
C5_2 C6_2 H6_2 118.1 . . ?
N11_2 C7_2 N8_2 112.4(12) . . ?
N11_2 C7_2 C2_2 124.7(7) . . ?
N8_2 C7_2 C2_2 122.9(11) . . ?
N9_2 N8_2 C7_2 102.2(18) . . ?
N9_2 N8_2 Cu1 136.7(15) . . ?
C7_2 N8_2 Cu1 121.0(14) . . ?
C10_2 N9_2 N8_2 110.5(17) . . ?
C10_2 N9_2 Cu1 121.6(16) . 7_545 ?
N8_2 N9_2 Cu1 126.6(15) . 7_545 ?
N9_2 C10_2 N11_2 114.6(15) . . ?
N9_2 C10_2 H10_2 122.7 . . ?
N11_2 C10_2 H10_2 122.7 . . ?
C10_2 N11_2 C7_2 100.2(8) . . ?
C2_3 N1_3 C6_3 116.5(12) . . ?
N1_3 C2_3 C3_3 123.0(9) . . ?
N1_3 C2_3 C7_3 115.0(9) . . ?
C3_3 C2_3 C7_3 122.0(7) . . ?
C4_3 C3_3 C2_3 120.0(6) . . ?
C4_3 C3_3 H3_3 120.0 . . ?
C2_3 C3_3 H3_3 120.0 . . ?
C3_3 C4_3 C5_3 118.6(6) . . ?
C3_3 C4_3 H4_3 120.7 . . ?
C5_3 C4_3 H4_3 120.7 . . ?
C4_3 C5_3 C6_3 117.4(7) . . ?
C4_3 C5_3 H5_3 121.3 . . ?
C6_3 C5_3 H5_3 121.3 . . ?
N1_3 C6_3 C5_3 124.4(9) . . ?
N1_3 C6_3 H6_3 117.8 . . ?
C5_3 C6_3 H6_3 117.8 . . ?
N8_3 C7_3 N11_3 113.4(15) . . ?
N8_3 C7_3 C2_3 120.1(15) . . ?
N11_3 C7_3 C2_3 126.5(9) . . ?
C7_3 N8_3 N9_3 113(2) . . ?
C7_3 N8_3 Cu1 124.6(18) . . ?
N9_3 N8_3 Cu1 122.5(17) . . ?
N8_3 N9_3 C10_3 95.5(18) . . ?
N11_3 C10_3 N9_3 116.7(16) . . ?
N11_3 C10_3 H10_3 121.6 . . ?
N9_3 C10_3 H10_3 121.6 . . ?
C10_3 N11_3 C7_3 101.7(9) . . ?
C6_4 N1_4 C2_4 117.0(11) . . ?
N1_4 C2_4 C3_4 121.9(12) . . ?
N1_4 C2_4 H2_4 119.0 . . ?
C3_4 C2_4 H2_4 119.0 . . ?
C4_4 C3_4 C2_4 119.4(12) . . ?
C4_4 C3_4 H3_4 120.3 . . ?
C2_4 C3_4 H3_4 120.3 . . ?
C3_4 C4_4 C5_4 118.2(12) . . ?
C3_4 C4_4 H4_4 120.9 . . ?
C5_4 C4_4 H4_4 120.9 . . ?
C6_4 C5_4 C4_4 118.8(13) . . ?
C6_4 C5_4 H5_4 120.6 . . ?
C4_4 C5_4 H5_4 120.6 . . ?
N1_4 C6_4 C5_4 124.4(13) . . ?
N1_4 C6_4 H6_4 117.8 . . ?
C5_4 C6_4 H6_4 117.8 . . ?

loop_
_geom_bond_atom_site_label_1
_geom_bond_atom_site_label_2
_geom_bond_distance
_geom_bond_site_symmetry_2
_geom_bond_publ_flag
Cu1 N8_2 1.96(2) . ?
Cu1 N9_1 1.997(2) . ?
Cu1 N8_1 2.008(2) 6_564 ?
Cu1 N8_3 2.04(3) . ?
Cu1 N1_1 2.097(2) 6_564 ?
Cu1 N9_3 2.183(18) 7_545 ?
Cu1 N9_2 2.324(14) 7_545 ?
N1_1 C6_1 1.334(3) . ?
N1_1 C2_1 1.341(3) . ?
C2_1 C3_1 1.385(4) . ?
C2_1 C7_1 1.460(4) . ?
C3_1 C4_1 1.381(4) . ?
C3_1 H3_1 0.9500 . ?
C4_1 C5_1 1.384(5) . ?
C4_1 H4_1 0.9500 . ?
C5_1 C6_1 1.383(4) . ?
C5_1 H5_1 0.9500 . ?
C6_1 H6_1 0.9500 . ?
C7_1 N8_1 1.329(3) . ?
C7_1 N11_1 1.341(3) . ?
N8_1 N9_1 1.363(3) . ?
N9_1 C10_1 1.337(3) . ?
C10_1 N11_1 1.341(4) . ?
C10_1 H10_1 0.9500 . ?
N1_2 C6_2 1.333(15) . ?
N1_2 C2_2 1.350(16) . ?
C2_2 C3_2 1.393(8) . ?
C2_2 C7_2 1.462(10) . ?
C3_2 C4_2 1.384(8) . ?
C3_2 H3_2 0.9500 . ?
C4_2 C5_2 1.392(9) . ?
C4_2 H4_2 0.9500 . ?
C5_2 C6_2 1.381(11) . ?
C5_2 H5_2 0.9500 . ?
C6_2 H6_2 0.9500 . ?
C7_2 N11_2 1.358(10) . ?
C7_2 N8_2 1.386(19) . ?
N8_2 N9_2 1.34(4) . ?
N9_2 C10_2 1.25(3) . ?
C10_2 N11_2 1.352(14) . ?
C10_2 H10_2 0.9500 . ?
N1_3 C2_3 1.332(19) . ?
N1_3 C6_3 1.353(17) . ?
C2_3 C3_3 1.389(9) . ?
C2_3 C7_3 1.455(12) . ?
C3_3 C4_3 1.374(9) . ?
C3_3 H3_3 0.9500 . ?
C4_3 C5_3 1.392(10) . ?
C4_3 H4_3 0.9500 . ?
C5_3 C6_3 1.393(12) . ?
C5_3 H5_3 0.9500 . ?
C6_3 H6_3 0.9500 . ?
C7_3 N8_3 1.28(2) . ?
C7_3 N11_3 1.344(11) . ?
N8_3 N9_3 1.43(4) . ?
N9_3 C10_3 1.44(3) . ?
C10_3 N11_3 1.330(17) . ?
C10_3 H10_3 0.9500 . ?
N1_4 C6_4 1.317(15) . ?
N1_4 C2_4 1.364(15) . ?
C2_4 C3_4 1.398(16) . ?
C2_4 H2_4 0.9500 . ?
C3_4 C4_4 1.372(17) . ?
C3_4 H3_4 0.9500 . ?
C4_4 C5_4 1.390(17) . ?
C4_4 H4_4 0.9500 . ?
C5_4 C6_4 1.378(16) . ?
C5_4 H5_4 0.9500 . ?
C6_4 H6_4 0.9500 . ?
